data_4334833
loop_
_publ_author_name
'Rui Li'
'Yanxia Zhao'
'Shaoguang Li'
'Peiju Yang'
'Xiaojuan Huang'
'Xiao-Juan Yang'
'Biao Wu'

_publ_contact_author_address
; Lanzhou Institute of Chemical Physics, 
Chinese Academy of Sciences, Lanzhou 730000, P. R. China
;
_publ_contact_author_email yangxj@lzb.ac.cn
_publ_contact_author_fax +86-931-4968286
_publ_contact_author_name 'Xiao-Juan, Yang'
_publ_contact_author_phone +86-931-4968286
_publ_section_title
;
 Tris Chelating Phosphate Complexes of Bis(thio)urea Ligands
;
_journal_name_full 'Inorganic Chemistry'
_journal_page_first 5851
_journal_page_last 5860
_journal_paper_doi 10.1021/ic3028012
_journal_volume 52
_journal_year 2013
_chemical_formula_sum 'C24 H28 N6 O6 S4'
_chemical_formula_weight 624.76
_chemical_name_systematic
; 
 ? 
;
_space_group_IT_number 14
_symmetry_cell_setting monoclinic
_symmetry_space_group_name_Hall '-P 2yn'
_symmetry_space_group_name_H-M 'P 1 21/n 1'
_atom_sites_solution_hydrogens geom
_atom_sites_solution_primary direct
_atom_sites_solution_secondary difmap
_audit_creation_method SHELXL-97
_cell_angle_alpha 90.00
_cell_angle_beta 90.859(8)
_cell_angle_gamma 90.00
_cell_formula_units_Z 4
_cell_length_a 13.657(8)
_cell_length_b 12.406(7)
_cell_length_c 17.445(10)
_cell_measurement_temperature 153(2)
_cell_volume 2955(3)
_computing_cell_refinement 'Bruker SMART'
_computing_data_collection 'Bruker SMART APEX II'
_computing_data_reduction 'Bruker SAINT'
_computing_molecular_graphics SHELXTL
_computing_publication_material SHELXTL
_computing_structure_refinement 'SHELXL-97 (Sheldrick, 1997)'
_computing_structure_solution 'SHELXS-97 (Sheldrick, 1990)'
_diffrn_ambient_temperature 153(2)
_diffrn_measured_fraction_theta_full 0.984
_diffrn_measured_fraction_theta_max 0.984
_diffrn_measurement_device_type 'Bruker APEX II area detector'
_diffrn_measurement_method '\w scan'
_diffrn_radiation_monochromator graphite
_diffrn_radiation_source 'fine-focus sealed tube'
_diffrn_radiation_type MoK\a
_diffrn_radiation_wavelength 0.71073
_diffrn_reflns_av_R_equivalents 0.0402
_diffrn_reflns_av_sigmaI/netI 0.0399
_diffrn_reflns_limit_h_max 16
_diffrn_reflns_limit_h_min -16
_diffrn_reflns_limit_k_max 14
_diffrn_reflns_limit_k_min -14
_diffrn_reflns_limit_l_max 15
_diffrn_reflns_limit_l_min -20
_diffrn_reflns_number 19184
_diffrn_reflns_theta_full 25.00
_diffrn_reflns_theta_max 25.00
_diffrn_reflns_theta_min 1.88
_exptl_absorpt_coefficient_mu 0.370
_exptl_absorpt_correction_T_max 0.9297
_exptl_absorpt_correction_T_min 0.9132
_exptl_absorpt_correction_type multi-scan
_exptl_absorpt_process_details SADABS
_exptl_crystal_colour yellow
_exptl_crystal_density_diffrn 1.404
_exptl_crystal_description block
_exptl_crystal_F_000 1304
_exptl_crystal_size_max 0.25
_exptl_crystal_size_mid 0.20
_exptl_crystal_size_min 0.20
_refine_diff_density_max 0.827
_refine_diff_density_min -0.964
_refine_diff_density_rms 0.073
_refine_ls_extinction_method none
_refine_ls_goodness_of_fit_ref 1.000
_refine_ls_hydrogen_treatment constr
_refine_ls_matrix_type full
_refine_ls_number_parameters 365
_refine_ls_number_reflns 5122
_refine_ls_number_restraints 0
_refine_ls_restrained_S_all 1.000
_refine_ls_R_factor_all 0.1454
_refine_ls_R_factor_gt 0.0936
_refine_ls_shift/su_max 0.000
_refine_ls_shift/su_mean 0.000
_refine_ls_structure_factor_coef Fsqd
_refine_ls_weighting_details 'calc w=1/[\s^2^(Fo^2^)+(0.0000P)^2^+12.8860P] where P=(Fo^2^+2Fc^2^)/3'
_refine_ls_weighting_scheme calc
_refine_ls_wR_factor_gt 0.1612
_refine_ls_wR_factor_ref 0.1877
_reflns_number_gt 2965
_reflns_number_total 5122
_reflns_threshold_expression >2sigma(I)
_cod_data_source_file ic3028012_si_002_3.cif
_cod_data_source_block L3.2DMSO
_cod_database_code 4334833

loop_
_symmetry_equiv_pos_as_xyz
'x, y, z'
'-x+1/2, y+1/2, -z+1/2'
'-x, -y, -z'
'x-1/2, -y-1/2, z-1/2'

loop_
_atom_site_label
_atom_site_type_symbol
_atom_site_fract_x
_atom_site_fract_y
_atom_site_fract_z
_atom_site_U_iso_or_equiv
_atom_site_adp_type
_atom_site_occupancy
_atom_site_symmetry_multiplicity
_atom_site_calc_flag
_atom_site_refinement_flags
S1 S 0.69352(12) 0.15557(16) 0.79836(13) 0.0879(6) Uani 1 1 d .
S2 S 0.29707(15) 0.27685(15) 0.53630(14) 0.0984(7) Uani 1 1 d .
S3 S 0.2528(4) 1.0232(7) 0.7453(4) 0.312(4) Uani 1 1 d .
S4 S 0.97553(14) 0.38212(15) 0.82360(12) 0.0841(6) Uani 1 1 d .
O1 O 0.5836(6) -0.3014(5) 1.0939(4) 0.136(3) Uani 1 1 d .
O2 O 0.7328(6) -0.2430(6) 1.0894(4) 0.136(3) Uani 1 1 d .
O3 O 0.0888(5) -0.2042(6) 0.3161(4) 0.144(3) Uani 1 1 d .
O4 O -0.0194(6) -0.0955(7) 0.3542(5) 0.177(4) Uani 1 1 d .
O5 O 0.9956(4) 0.4586(4) 0.8885(3) 0.1021(17) Uani 1 1 d .
O6 O 0.3405(3) 1.0568(5) 0.7842(4) 0.116(2) Uani 1 1 d .
N1 N 0.6465(7) -0.2424(6) 1.0690(4) 0.103(2) Uani 1 1 d .
N2 N 0.5305(3) 0.0521(4) 0.8413(3) 0.0605(12) Uani 1 1 d .
H2 H 0.4675 0.0454 0.8312 0.073 Uiso 1 1 calc R
N3 N 0.5095(3) 0.1841(4) 0.7546(3) 0.0619(13) Uani 1 1 d .
H3 H 0.4485 0.1613 0.7551 0.074 Uiso 1 1 calc R
N4 N 0.4469(4) 0.1781(4) 0.6057(3) 0.0681(14) Uani 1 1 d .
H4 H 0.4737 0.1163 0.6191 0.082 Uiso 1 1 calc R
N5 N 0.3439(4) 0.0673(4) 0.5441(3) 0.0695(14) Uani 1 1 d .
H5 H 0.3842 0.0198 0.5649 0.083 Uiso 1 1 calc R
N6 N 0.0626(7) -0.1286(7) 0.3539(4) 0.108(2) Uani 1 1 d .
C1 C 0.6179(6) -0.1644(6) 1.0091(4) 0.081(2) Uani 1 1 d .
C2 C 0.6840(6) -0.0914(7) 0.9838(4) 0.098(3) Uani 1 1 d .
H2A H 0.7483 -0.0908 1.0052 0.118 Uiso 1 1 calc R
C3 C 0.6593(5) -0.0185(7) 0.9279(4) 0.090(2) Uani 1 1 d .
H3A H 0.7061 0.0323 0.9106 0.108 Uiso 1 1 calc R
C4 C 0.5654(4) -0.0196(5) 0.8968(3) 0.0600(15) Uani 1 1 d .
C5 C 0.4991(5) -0.0946(5) 0.9236(4) 0.0703(17) Uani 1 1 d .
H5A H 0.4346 -0.0963 0.9026 0.084 Uiso 1 1 calc R
C6 C 0.5251(6) -0.1664(5) 0.9800(4) 0.082(2) Uani 1 1 d .
H6 H 0.4789 -0.2170 0.9986 0.098 Uiso 1 1 calc R
C7 C 0.5750(4) 0.1309(5) 0.7995(3) 0.0568(14) Uani 1 1 d .
C8 C 0.5303(4) 0.2732(5) 0.7069(3) 0.0571(14) Uani 1 1 d .
C9 C 0.5817(4) 0.3618(5) 0.7336(4) 0.0715(18) Uani 1 1 d .
H9 H 0.6039 0.3639 0.7855 0.086 Uiso 1 1 calc R
C10 C 0.6007(5) 0.4466(5) 0.6860(5) 0.083(2) Uani 1 1 d .
H10 H 0.6356 0.5075 0.7050 0.099 Uiso 1 1 calc R
C11 C 0.5694(5) 0.4437(5) 0.6108(5) 0.085(2) Uani 1 1 d .
H11 H 0.5840 0.5018 0.5774 0.102 Uiso 1 1 calc R
C12 C 0.5171(5) 0.3568(5) 0.5841(4) 0.0783(19) Uani 1 1 d .
H12 H 0.4947 0.3555 0.5322 0.094 Uiso 1 1 calc R
C13 C 0.4965(4) 0.2711(5) 0.6317(4) 0.0628(15) Uani 1 1 d .
C14 C 0.3640(4) 0.1711(5) 0.5629(3) 0.0637(16) Uani 1 1 d .
C15 C 0.2704(4) 0.0226(5) 0.4976(3) 0.0621(15) Uani 1 1 d .
C16 C 0.1765(5) 0.0677(6) 0.4893(4) 0.0793(19) Uani 1 1 d .
H16 H 0.1592 0.1319 0.5155 0.095 Uiso 1 1 calc R
C17 C 0.1105(5) 0.0155(6) 0.4419(4) 0.090(2) Uani 1 1 d .
H17 H 0.0463 0.0439 0.4351 0.108 Uiso 1 1 calc R
C18 C 0.1362(6) -0.0767(6) 0.4045(4) 0.079(2) Uani 1 1 d .
C19 C 0.2267(6) -0.1217(6) 0.4130(4) 0.080(2) Uani 1 1 d .
H19 H 0.2431 -0.1859 0.3864 0.096 Uiso 1 1 calc R
C20 C 0.2934(5) -0.0725(5) 0.4607(4) 0.0737(18) Uani 1 1 d .
H20 H 0.3562 -0.1040 0.4686 0.088 Uiso 1 1 calc R
C21 C 0.1958(18) 1.0202(12) 0.8122(8) 0.344(15) Uani 1 1 d .
H21A H 0.1819 1.0939 0.8290 0.516 Uiso 1 1 calc R
H21B H 0.2318 0.9819 0.8528 0.516 Uiso 1 1 calc R
H21C H 0.1340 0.9826 0.8011 0.516 Uiso 1 1 calc R
C22 C 0.235(2) 0.896(3) 0.741(2) 0.67(4) Uani 1 1 d .
H22A H 0.2825 0.8632 0.7065 1.010 Uiso 1 1 calc R
H22B H 0.1687 0.8811 0.7228 1.010 Uiso 1.0(3) 1 calc R
H22C H 0.2443 0.8647 0.7928 1.010 Uiso 1 1 calc R
C23 C 0.9855(7) 0.2542(6) 0.8642(5) 0.126(3) Uani 1 1 d .
H23A H 1.0536 0.2412 0.8802 0.189 Uiso 1 1 calc R
H23B H 0.9655 0.1999 0.8263 0.189 Uiso 1 1 calc R
H23C H 0.9431 0.2495 0.9089 0.189 Uiso 1 1 calc R
C24 C 0.8496(5) 0.3854(6) 0.8073(5) 0.095(2) Uani 1 1 d .
H24A H 0.8159 0.3629 0.8539 0.142 Uiso 1 1 calc R
H24B H 0.8323 0.3362 0.7652 0.142 Uiso 1 1 calc R
H24C H 0.8295 0.4589 0.7936 0.142 Uiso 1 1 calc R

loop_
_atom_site_aniso_label
_atom_site_aniso_U_11
_atom_site_aniso_U_22
_atom_site_aniso_U_33
_atom_site_aniso_U_23
_atom_site_aniso_U_13
_atom_site_aniso_U_12
S1 0.0520(9) 0.0863(13) 0.1251(17) 0.0232(12) -0.0084(10) -0.0081(9)
S2 0.1032(14) 0.0666(11) 0.1240(18) -0.0009(11) -0.0395(13) 0.0220(10)
S3 0.212(4) 0.489(10) 0.231(5) 0.128(6) -0.083(4) -0.246(6)
S4 0.0841(12) 0.0695(11) 0.0983(15) -0.0007(10) -0.0066(10) -0.0110(9)
O1 0.196(7) 0.108(5) 0.104(5) 0.036(4) 0.018(5) 0.013(5)
O2 0.177(7) 0.136(6) 0.095(5) 0.017(4) -0.034(5) 0.038(5)
O3 0.170(6) 0.178(7) 0.085(5) -0.050(5) 0.016(4) -0.084(5)
O4 0.135(6) 0.214(9) 0.180(8) -0.042(6) -0.073(6) -0.018(6)
O5 0.096(3) 0.071(3) 0.138(5) -0.027(3) -0.034(3) -0.013(3)
O6 0.049(3) 0.139(5) 0.159(6) 0.015(4) -0.018(3) -0.032(3)
N1 0.158(8) 0.085(5) 0.067(5) 0.002(4) 0.002(5) 0.030(5)
N2 0.048(3) 0.074(3) 0.060(3) 0.001(3) -0.002(2) -0.004(2)
N3 0.048(3) 0.073(3) 0.064(3) 0.004(3) -0.005(2) -0.007(2)
N4 0.080(3) 0.050(3) 0.074(4) 0.001(2) -0.024(3) 0.009(3)
N5 0.077(3) 0.057(3) 0.074(4) -0.002(3) -0.022(3) 0.011(3)
N6 0.126(6) 0.128(7) 0.070(5) 0.005(4) -0.012(5) -0.047(6)
C1 0.107(6) 0.075(5) 0.062(5) -0.003(4) 0.001(4) 0.016(4)
C2 0.077(5) 0.138(7) 0.079(6) 0.022(5) -0.010(4) 0.013(5)
C3 0.061(4) 0.129(6) 0.081(5) 0.034(5) -0.008(4) -0.006(4)
C4 0.059(3) 0.070(4) 0.051(4) -0.005(3) 0.004(3) 0.000(3)
C5 0.076(4) 0.069(4) 0.066(4) -0.007(3) 0.002(3) -0.007(3)
C6 0.112(6) 0.064(4) 0.070(5) -0.005(4) 0.012(4) -0.011(4)
C7 0.055(3) 0.062(4) 0.053(4) -0.005(3) -0.003(3) -0.004(3)
C8 0.047(3) 0.059(3) 0.066(4) -0.003(3) 0.000(3) 0.001(3)
C9 0.064(4) 0.067(4) 0.083(5) -0.010(4) -0.011(3) -0.004(3)
C10 0.069(4) 0.058(4) 0.122(7) -0.005(4) -0.004(4) -0.004(3)
C11 0.088(5) 0.063(4) 0.104(6) 0.014(4) 0.008(4) 0.002(4)
C12 0.090(5) 0.067(4) 0.079(5) 0.005(4) 0.001(4) 0.009(4)
C13 0.064(4) 0.054(3) 0.070(4) -0.001(3) -0.005(3) 0.005(3)
C14 0.075(4) 0.060(4) 0.056(4) -0.002(3) -0.007(3) 0.007(3)
C15 0.072(4) 0.063(4) 0.051(4) 0.002(3) -0.002(3) -0.002(3)
C16 0.069(4) 0.088(5) 0.081(5) -0.007(4) -0.015(4) 0.005(4)
C17 0.080(5) 0.104(6) 0.085(6) -0.001(5) -0.017(4) 0.001(4)
C18 0.095(5) 0.095(5) 0.048(4) 0.001(4) -0.003(4) -0.030(4)
C19 0.103(5) 0.073(4) 0.064(5) -0.011(4) 0.018(4) -0.021(4)
C20 0.078(4) 0.064(4) 0.080(5) -0.006(4) 0.003(4) -0.004(3)
C21 0.75(4) 0.200(15) 0.083(9) 0.013(9) -0.041(17) -0.24(2)
C22 0.52(5) 0.94(9) 0.56(6) -0.40(6) 0.33(4) -0.40(6)
C23 0.188(9) 0.082(6) 0.107(7) 0.000(5) -0.038(6) 0.014(6)
C24 0.079(5) 0.095(5) 0.109(6) -0.022(5) -0.010(4) -0.017(4)

loop_
_atom_type_symbol
_atom_type_description
_atom_type_scat_dispersion_real
_atom_type_scat_dispersion_imag
_atom_type_scat_source
C C 0.0033 0.0016 'International Tables Vol C Tables 4.2.6.8 and 6.1.1.4'
H H 0.0000 0.0000 'International Tables Vol C Tables 4.2.6.8 and 6.1.1.4'
N N 0.0061 0.0033 'International Tables Vol C Tables 4.2.6.8 and 6.1.1.4'
O O 0.0106 0.0060 'International Tables Vol C Tables 4.2.6.8 and 6.1.1.4'
S S 0.1246 0.1234 'International Tables Vol C Tables 4.2.6.8 and 6.1.1.4'

loop_
_geom_angle_atom_site_label_1
_geom_angle_atom_site_label_2
_geom_angle_atom_site_label_3
_geom_angle
C21 S3 O6 94.8(9)
C21 S3 C22 85.7(11)
O6 S3 C22 115.5(17)
O5 S4 C24 106.1(3)
O5 S4 C23 104.9(4)
C24 S4 C23 99.1(4)
O1 N1 O2 125.2(8)
O1 N1 C1 117.9(9)
O2 N1 C1 117.0(9)
C7 N2 C4 132.6(5)
C7 N2 H2 113.7
C4 N2 H2 113.7
C7 N3 C8 125.8(5)
C7 N3 H3 117.1
C8 N3 H3 117.1
C14 N4 C13 128.7(5)
C14 N4 H4 115.6
C13 N4 H4 115.6
C14 N5 C15 131.3(5)
C14 N5 H5 114.4
C15 N5 H5 114.4
O4 N6 O3 123.8(9)
O4 N6 C18 118.6(9)
O3 N6 C18 117.5(9)
C2 C1 C6 120.8(7)
C2 C1 N1 119.9(8)
C6 C1 N1 119.3(8)
C1 C2 C3 121.0(7)
C1 C2 H2A 119.5
C3 C2 H2A 119.5
C2 C3 C4 119.3(7)
C2 C3 H3A 120.4
C4 C3 H3A 120.4
C5 C4 C3 118.7(6)
C5 C4 N2 116.4(5)
C3 C4 N2 124.8(6)
C6 C5 C4 121.0(6)
C6 C5 H5A 119.5
C4 C5 H5A 119.5
C1 C6 C5 119.1(7)
C1 C6 H6 120.4
C5 C6 H6 120.4
N3 C7 N2 111.3(5)
N3 C7 S1 122.9(5)
N2 C7 S1 125.7(4)
C9 C8 C13 119.7(6)
C9 C8 N3 121.9(6)
C13 C8 N3 118.4(5)
C10 C9 C8 120.5(7)
C10 C9 H9 119.7
C8 C9 H9 119.7
C9 C10 C11 120.0(7)
C9 C10 H10 120.0
C11 C10 H10 120.0
C12 C11 C10 119.9(7)
C12 C11 H11 120.1
C10 C11 H11 120.1
C11 C12 C13 120.7(7)
C11 C12 H12 119.6
C13 C12 H12 119.6
C12 C13 C8 119.2(6)
C12 C13 N4 122.5(6)
C8 C13 N4 118.2(5)
N4 C14 N5 111.1(5)
N4 C14 S2 123.9(5)
N5 C14 S2 125.0(5)
C20 C15 N5 116.3(6)
C20 C15 C16 120.4(6)
N5 C15 C16 123.3(6)
C17 C16 C15 117.7(7)
C17 C16 H16 121.2
C15 C16 H16 121.2
C18 C17 C16 120.7(7)
C18 C17 H17 119.7
C16 C17 H17 119.7
C19 C18 C17 122.1(7)
C19 C18 N6 119.6(8)
C17 C18 N6 118.3(8)
C18 C19 C20 118.5(7)
C18 C19 H19 120.7
C20 C19 H19 120.7
C19 C20 C15 120.6(7)
C19 C20 H20 119.7
C15 C20 H20 119.7
S3 C21 H21A 109.5
S3 C21 H21B 109.5
H21A C21 H21B 109.5
S3 C21 H21C 109.5
H21A C21 H21C 109.5
H21B C21 H21C 109.5
S3 C22 H22A 109.5
S3 C22 H22B 109.5
H22A C22 H22B 109.5
S3 C22 H22C 109.5
H22A C22 H22C 109.5
H22B C22 H22C 109.5
S4 C23 H23A 109.5
S4 C23 H23B 109.5
H23A C23 H23B 109.5
S4 C23 H23C 109.5
H23A C23 H23C 109.5
H23B C23 H23C 109.5
S4 C24 H24A 109.5
S4 C24 H24B 109.5
H24A C24 H24B 109.5
S4 C24 H24C 109.5
H24A C24 H24C 109.5
H24B C24 H24C 109.5

loop_
_geom_bond_atom_site_label_1
_geom_bond_atom_site_label_2
_geom_bond_distance
S1 C7 1.648(6)
S2 C14 1.662(6)
S3 C21 1.413(19)
S3 O6 1.430(6)
S3 C22 1.60(4)
S4 O5 1.499(5)
S4 C24 1.740(7)
S4 C23 1.742(8)
O1 N1 1.214(9)
O2 N1 1.226(9)
O3 N6 1.203(10)
O4 N6 1.192(10)
N1 C1 1.474(9)
N2 C7 1.367(7)
N2 C4 1.393(7)
N2 H2 0.8800
N3 C7 1.352(7)
N3 C8 1.414(7)
N3 H3 0.8800
N4 C14 1.349(7)
N4 C13 1.409(7)
N4 H4 0.8800
N5 C14 1.356(7)
N5 C15 1.396(7)
N5 H5 0.8800
N6 C18 1.476(9)
C1 C2 1.357(10)
C1 C6 1.357(9)
C2 C3 1.368(9)
C2 H2A 0.9500
C3 C4 1.385(8)
C3 H3A 0.9500
C4 C5 1.384(8)
C5 C6 1.371(9)
C5 H5A 0.9500
C6 H6 0.9500
C8 C9 1.381(8)
C8 C13 1.385(8)
C9 C10 1.367(9)
C9 H9 0.9500
C10 C11 1.375(10)
C10 H10 0.9500
C11 C12 1.371(9)
C11 H11 0.9500
C12 C13 1.380(8)
C12 H12 0.9500
C15 C20 1.381(8)
C15 C16 1.405(8)
C16 C17 1.376(9)
C16 H16 0.9500
C17 C18 1.365(10)
C17 H17 0.9500
C18 C19 1.362(9)
C19 C20 1.370(9)
C19 H19 0.9500
C20 H20 0.9500
C21 H21A 0.9800
C21 H21B 0.9800
C21 H21C 0.9800
C22 H22A 0.9800
C22 H22B 0.9800
C22 H22C 0.9800
C23 H23A 0.9800
C23 H23B 0.9800
C23 H23C 0.9800
C24 H24A 0.9800
C24 H24B 0.9800
C24 H24C 0.9800

loop_
_geom_hbond_atom_site_label_D
_geom_hbond_atom_site_label_H
_geom_hbond_atom_site_label_A
_geom_hbond_distance_DH
_geom_hbond_distance_HA
_geom_hbond_distance_DA
_geom_hbond_angle_DHA
_geom_hbond_site_symmetry_A
N2 H2 O6 0.88 1.91 2.767(6) 163.1 1_545
N3 H3 O6 0.88 2.03 2.851(7) 153.8 1_545
N5 H5 O5 0.88 1.97 2.815(6) 159.8 2_646
N4 H4 O5 0.88 2.01 2.835(7) 156.8 2_646
